data_2222424
loop_
_publ_author_name
'Chen, Po-Sheng'
'Lin, Chia-Her'
'Ko, Bao-Tsan'

_publ_section_title
;
 3,3'-Di-tert-butyl-2'-hydroxy-5,5',6,6'-tetramethylbiphenyl-2-yl
 benzenesulfonate
;
_journal_coeditor_code PV2156
_journal_issue 7
_journal_name_full 'Acta Crystallographica Section E'
_journal_page_first o1534
_journal_paper_doi 10.1107/S1600536809020959
_journal_volume 65
_journal_year 2009
_chemical_formula_iupac 'C30 H38 O4 S'
_chemical_formula_moiety 'C30 H38 O4 S'
_chemical_formula_sum 'C30 H38 O4 S'
_chemical_formula_weight 494.66
_chemical_name_systematic
;
3,3'-Di-tert-butyl-2'-hydroxy-5,5',6,6'-tetramethylbiphenyl-2-yl
benzenesulfonate
;
_space_group_IT_number 14
_symmetry_cell_setting monoclinic
_symmetry_space_group_name_Hall '-P 2ybc'
_symmetry_space_group_name_H-M 'P 1 21/c 1'
_atom_sites_solution_hydrogens geom
_atom_sites_solution_primary direct
_atom_sites_solution_secondary difmap
_audit_creation_method SHELXL-97
_cell_angle_alpha 90.00
_cell_angle_beta 93.428(3)
_cell_angle_gamma 90.00
_cell_formula_units_Z 4
_cell_length_a 9.9909(7)
_cell_length_b 13.3610(11)
_cell_length_c 20.2884(16)
_cell_measurement_reflns_used 3976
_cell_measurement_temperature 296(2)
_cell_measurement_theta_max 22.81
_cell_measurement_theta_min 2.52
_cell_volume 2703.4(4)
_computing_cell_refinement 'SAINT-Plus (Bruker, 2008)'
_computing_data_collection 'APEX2 (Bruker, 2008)'
_computing_data_reduction 'SAINT-Plus (Bruker, 2008)'
_computing_molecular_graphics 'SHELXTL (Sheldrick, 2008)'
_computing_publication_material 'SHELXTL (Sheldrick, 2008)'
_computing_structure_refinement 'SHELXL97 (Sheldrick, 2008)'
_computing_structure_solution 'SHELXS97 (Sheldrick, 2008)'
_diffrn_ambient_temperature 296(2)
_diffrn_measured_fraction_theta_full 0.981
_diffrn_measured_fraction_theta_max 0.981
_diffrn_measurement_device_type 'Bruker APEXII CCD'
_diffrn_measurement_method '\f and \w'
_diffrn_radiation_monochromator graphite
_diffrn_radiation_source 'fine-focus sealed tube'
_diffrn_radiation_type MoK\a
_diffrn_radiation_wavelength 0.71073
_diffrn_reflns_av_R_equivalents 0.0548
_diffrn_reflns_av_sigmaI/netI 0.0670
_diffrn_reflns_limit_h_max 8
_diffrn_reflns_limit_h_min -13
_diffrn_reflns_limit_k_max 17
_diffrn_reflns_limit_k_min -17
_diffrn_reflns_limit_l_max 26
_diffrn_reflns_limit_l_min -26
_diffrn_reflns_number 24566
_diffrn_reflns_theta_full 28.39
_diffrn_reflns_theta_max 28.39
_diffrn_reflns_theta_min 1.83
_exptl_absorpt_coefficient_mu 0.153
_exptl_absorpt_correction_T_max 0.973
_exptl_absorpt_correction_T_min 0.964
_exptl_absorpt_correction_type multi-scan
_exptl_absorpt_process_details '(SADABS; Bruker, 2008)'
_exptl_crystal_colour colourless
_exptl_crystal_density_diffrn 1.215
_exptl_crystal_density_method 'not measured'
_exptl_crystal_description columnar
_exptl_crystal_F_000 1064
_exptl_crystal_size_max 0.30
_exptl_crystal_size_mid 0.20
_exptl_crystal_size_min 0.18
_refine_diff_density_max 0.332
_refine_diff_density_min -0.313
_refine_ls_extinction_method none
_refine_ls_goodness_of_fit_ref 1.024
_refine_ls_hydrogen_treatment constr
_refine_ls_matrix_type full
_refine_ls_number_parameters 316
_refine_ls_number_reflns 6653
_refine_ls_number_restraints 0
_refine_ls_restrained_S_all 1.024
_refine_ls_R_factor_all 0.1137
_refine_ls_R_factor_gt 0.0561
_refine_ls_shift/su_max 0.000
_refine_ls_shift/su_mean 0.000
_refine_ls_structure_factor_coef Fsqd
_refine_ls_weighting_details 'calc w=1/[\s^2^(Fo^2^)+(0.0774P)^2^+0.1593P] where P=(Fo^2^+2Fc^2^)/3'
_refine_ls_weighting_scheme calc
_refine_ls_wR_factor_gt 0.1373
_refine_ls_wR_factor_ref 0.1643
_reflns_number_gt 3695
_reflns_number_total 6653
_reflns_threshold_expression I>2\s(I)
_cod_data_source_file pv2156.cif
_cod_data_source_block I
_cod_depositor_comments
;
The following automatic conversions were performed:
'_symmetry_cell_setting' value 'Monoclinic' changed to 'monoclinic'
according to '/home/saulius/struct/CIF-dictionaries/cif_core.dic'
dictionary named 'cif_core.dic' version 2.4.1 from 2010-06-29.

Automatic conversion script
Id: cif_fix_enum 1527 2010-12-29 10:47:43Z saulius 

The following automatic conversions were performed:

'_symmetry_cell_setting' value 'Monoclinic' changed to 'monoclinic'
according to /home/saulius/struct/CIF-dictionaries/cif_core.dic
dictionary named 'cif_core.dic' version 2.4.1 from 2010-06-29.

Automatic conversion script
Id: cif_fix_values 1715 2011-07-08 13:25:40Z adriana 
;
_cod_original_sg_symbol_H-M 'P 21/c'
_cod_database_code 2222424
_cod_database_fobs_code 2222424

loop_
_symmetry_equiv_pos_as_xyz
'x, y, z'
'-x, y+1/2, -z+1/2'
'-x, -y, -z'
'x, -y-1/2, z-1/2'

loop_
_atom_site_type_symbol
_atom_site_label
_atom_site_fract_x
_atom_site_fract_y
_atom_site_fract_z
_atom_site_U_iso_or_equiv
_atom_site_adp_type
_atom_site_calc_flag
_atom_site_refinement_flags
_atom_site_occupancy
_atom_site_disorder_assembly
_atom_site_disorder_group
S S 0.36621(6) 0.38183(5) 0.17811(3) 0.04538(19) Uani d . 1 . .
O O1 0.65811(15) 0.19585(13) 0.25711(8) 0.0520(5) Uani d . 1 . .
H H1A 0.5798 0.2118 0.2612 0.078 Uiso calc R 1 . .
O O2 0.39067(14) 0.32215(11) 0.11199(7) 0.0418(4) Uani d . 1 . .
O O3 0.23658(16) 0.42523(15) 0.16868(11) 0.0713(6) Uani d . 1 . .
O O4 0.39560(19) 0.31853(13) 0.23306(8) 0.0614(5) Uani d . 1 . .
C C1 0.7141(2) 0.25910(17) 0.21289(11) 0.0372(5) Uani d . 1 . .
C C2 0.8289(2) 0.31260(18) 0.23429(11) 0.0403(5) Uani d . 1 . .
C C3 0.8784(2) 0.37703(18) 0.18794(12) 0.0438(6) Uani d . 1 . .
H H3B 0.9535 0.4151 0.2008 0.053 Uiso calc R 1 . .
C C4 0.8245(2) 0.38863(17) 0.12427(12) 0.0425(6) Uani d . 1 . .
C C5 0.7154(2) 0.32891(18) 0.10304(11) 0.0401(5) Uani d . 1 . .
C C6 0.6595(2) 0.26372(17) 0.14839(11) 0.0357(5) Uani d . 1 . .
C C7 0.5539(2) 0.18961(16) 0.12617(10) 0.0354(5) Uani d . 1 . .
C C8 0.5890(2) 0.08878(18) 0.12009(11) 0.0397(5) Uani d . 1 . .
C C9 0.4930(2) 0.01987(17) 0.09643(11) 0.0403(5) Uani d . 1 . .
C C10 0.3647(2) 0.05417(17) 0.07881(11) 0.0401(5) Uani d . 1 . .
H H10A 0.3020 0.0076 0.0625 0.048 Uiso calc R 1 . .
C C11 0.3231(2) 0.15299(17) 0.08380(10) 0.0360(5) Uani d . 1 . .
C C12 0.4217(2) 0.21839(16) 0.10941(10) 0.0343(5) Uani d . 1 . .
C C13 0.8876(3) 0.4624(2) 0.07860(14) 0.0648(8) Uani d . 1 . .
H H13A 0.9607 0.4961 0.1021 0.097 Uiso calc R 1 . .
H H13B 0.8217 0.5107 0.0632 0.097 Uiso calc R 1 . .
H H13C 0.9203 0.4272 0.0416 0.097 Uiso calc R 1 . .
C C14 0.6595(3) 0.3336(2) 0.03255(12) 0.0587(7) Uani d . 1 . .
H H14A 0.7095 0.3814 0.0086 0.088 Uiso calc R 1 . .
H H14B 0.5671 0.3536 0.0316 0.088 Uiso calc R 1 . .
H H14C 0.6663 0.2689 0.0125 0.088 Uiso calc R 1 . .
C C15 0.7310(2) 0.0537(2) 0.13777(14) 0.0599(7) Uani d . 1 . .
H H15A 0.7846 0.1096 0.1533 0.090 Uiso calc R 1 . .
H H15B 0.7684 0.0256 0.0994 0.090 Uiso calc R 1 . .
H H15C 0.7299 0.0039 0.1718 0.090 Uiso calc R 1 . .
C C16 0.5247(2) -0.08952(19) 0.08847(13) 0.0549(7) Uani d . 1 . .
H H16A 0.4457 -0.1242 0.0716 0.082 Uiso calc R 1 . .
H H16B 0.5541 -0.1172 0.1305 0.082 Uiso calc R 1 . .
H H16C 0.5943 -0.0969 0.0582 0.082 Uiso calc R 1 . .
C C17 0.8981(2) 0.2976(2) 0.30302(12) 0.0506(6) Uani d . 1 . .
C C18 0.9429(3) 0.1879(2) 0.31150(15) 0.0734(9) Uani d . 1 . .
H H18A 0.8662 0.1448 0.3057 0.110 Uiso calc R 1 . .
H H18B 0.9845 0.1786 0.3549 0.110 Uiso calc R 1 . .
H H18C 1.0059 0.1720 0.2791 0.110 Uiso calc R 1 . .
C C19 1.0244(3) 0.3626(3) 0.31303(15) 0.0776(10) Uani d . 1 . .
H H19A 1.0002 0.4319 0.3083 0.116 Uiso calc R 1 . .
H H19B 1.0866 0.3452 0.2806 0.116 Uiso calc R 1 . .
H H19C 1.0652 0.3514 0.3564 0.116 Uiso calc R 1 . .
C C20 0.8038(3) 0.3252(3) 0.35657(13) 0.0757(9) Uani d . 1 . .
H H20A 0.7767 0.3938 0.3513 0.114 Uiso calc R 1 . .
H H20B 0.8492 0.3164 0.3992 0.114 Uiso calc R 1 . .
H H20C 0.7261 0.2829 0.3529 0.114 Uiso calc R 1 . .
C C21 0.1775(2) 0.18286(18) 0.06284(12) 0.0428(6) Uani d . 1 . .
C C22 0.1001(2) 0.2033(2) 0.12392(14) 0.0609(8) Uani d . 1 . .
H H22A 0.1426 0.2567 0.1489 0.091 Uiso calc R 1 . .
H H22B 0.0993 0.1440 0.1506 0.091 Uiso calc R 1 . .
H H22C 0.0097 0.2220 0.1107 0.091 Uiso calc R 1 . .
C C23 0.1028(2) 0.0976(2) 0.02594(15) 0.0625(8) Uani d . 1 . .
H H23A 0.0127 0.1183 0.0137 0.094 Uiso calc R 1 . .
H H23B 0.1009 0.0399 0.0540 0.094 Uiso calc R 1 . .
H H23C 0.1480 0.0812 -0.0131 0.094 Uiso calc R 1 . .
C C24 0.1724(3) 0.2737(2) 0.01644(15) 0.0714(9) Uani d . 1 . .
H H24A 0.2181 0.3290 0.0379 0.107 Uiso calc R 1 . .
H H24B 0.0806 0.2917 0.0057 0.107 Uiso calc R 1 . .
H H24C 0.2152 0.2572 -0.0233 0.107 Uiso calc R 1 . .
C C25 0.4840(2) 0.47824(17) 0.17560(11) 0.0402(5) Uani d . 1 . .
C C26 0.4767(3) 0.5430(2) 0.12214(13) 0.0592(7) Uani d . 1 . .
H H26A 0.4130 0.5331 0.0874 0.071 Uiso calc R 1 . .
C C27 0.5643(3) 0.6219(2) 0.12097(16) 0.0681(8) Uani d . 1 . .
H H27A 0.5614 0.6648 0.0848 0.082 Uiso calc R 1 . .
C C28 0.6552(3) 0.6378(2) 0.17246(16) 0.0652(8) Uani d . 1 . .
H H28A 0.7140 0.6917 0.1715 0.078 Uiso calc R 1 . .
C C29 0.6605(3) 0.5750(2) 0.22544(15) 0.0627(8) Uani d . 1 . .
H H29A 0.7223 0.5869 0.2607 0.075 Uiso calc R 1 . .
C C30 0.5747(2) 0.4935(2) 0.22742(12) 0.0492(6) Uani d . 1 . .
H H30A 0.5791 0.4502 0.2634 0.059 Uiso calc R 1 . .

loop_
_atom_site_aniso_label
_atom_site_aniso_U_11
_atom_site_aniso_U_22
_atom_site_aniso_U_33
_atom_site_aniso_U_12
_atom_site_aniso_U_13
_atom_site_aniso_U_23
S 0.0427(3) 0.0365(4) 0.0576(4) -0.0017(3) 0.0083(3) -0.0061(3)
O1 0.0436(9) 0.0635(12) 0.0487(10) -0.0086(8) 0.0011(7) 0.0110(9)
O2 0.0448(8) 0.0324(9) 0.0471(9) 0.0014(7) -0.0058(7) -0.0024(7)
O3 0.0406(10) 0.0567(12) 0.1176(17) 0.0051(9) 0.0124(10) -0.0200(12)
O4 0.0897(14) 0.0449(11) 0.0511(11) -0.0069(10) 0.0174(9) 0.0024(9)
C1 0.0339(11) 0.0369(13) 0.0409(13) 0.0006(9) 0.0034(9) 0.0030(10)
C2 0.0316(11) 0.0422(14) 0.0468(14) 0.0012(10) 0.0004(10) -0.0057(11)
C3 0.0319(11) 0.0409(14) 0.0584(16) -0.0040(10) 0.0019(10) -0.0043(12)
C4 0.0364(11) 0.0364(13) 0.0553(15) -0.0015(10) 0.0076(10) 0.0019(11)
C5 0.0363(11) 0.0396(14) 0.0443(13) 0.0030(10) 0.0020(10) 0.0005(11)
C6 0.0306(10) 0.0349(13) 0.0414(13) 0.0003(9) 0.0008(9) -0.0021(10)
C7 0.0331(10) 0.0340(12) 0.0389(12) 0.0004(9) 0.0013(9) -0.0002(10)
C8 0.0376(11) 0.0406(14) 0.0409(13) 0.0027(10) 0.0034(9) -0.0022(11)
C9 0.0467(13) 0.0344(13) 0.0405(13) 0.0005(10) 0.0086(10) -0.0035(10)
C10 0.0416(12) 0.0361(13) 0.0424(13) -0.0059(10) 0.0012(10) -0.0046(11)
C11 0.0378(11) 0.0376(13) 0.0322(11) -0.0017(10) -0.0008(9) -0.0033(10)
C12 0.0380(11) 0.0292(12) 0.0354(12) 0.0001(9) 0.0011(9) -0.0002(9)
C13 0.0617(17) 0.0595(19) 0.0741(19) -0.0114(14) 0.0112(14) 0.0113(15)
C14 0.0577(15) 0.074(2) 0.0443(15) -0.0078(14) 0.0011(12) 0.0079(14)
C15 0.0458(14) 0.0536(17) 0.0795(19) 0.0144(12) -0.0017(13) -0.0046(15)
C16 0.0606(16) 0.0386(15) 0.0667(17) 0.0049(12) 0.0130(13) -0.0053(13)
C17 0.0393(12) 0.0666(18) 0.0446(14) -0.0009(12) -0.0078(10) -0.0047(13)
C18 0.0639(17) 0.081(2) 0.073(2) 0.0148(16) -0.0195(15) 0.0068(17)
C19 0.0595(17) 0.100(3) 0.070(2) -0.0212(17) -0.0197(15) -0.0072(18)
C20 0.0661(18) 0.114(3) 0.0466(16) 0.0055(18) -0.0005(14) -0.0178(17)
C21 0.0334(11) 0.0445(14) 0.0493(14) -0.0013(10) -0.0077(10) -0.0032(11)
C22 0.0354(12) 0.074(2) 0.0736(19) -0.0008(13) 0.0059(12) -0.0162(16)
C23 0.0447(14) 0.0646(19) 0.0760(19) -0.0079(13) -0.0155(13) -0.0168(15)
C24 0.0560(16) 0.073(2) 0.082(2) -0.0045(15) -0.0219(15) 0.0193(17)
C25 0.0418(12) 0.0325(13) 0.0460(13) 0.0005(10) -0.0003(10) -0.0050(11)
C26 0.0673(17) 0.0497(17) 0.0584(17) -0.0112(14) -0.0145(13) 0.0060(14)
C27 0.081(2) 0.0491(18) 0.074(2) -0.0146(15) 0.0029(16) 0.0102(15)
C28 0.0588(17) 0.0476(18) 0.090(2) -0.0145(13) 0.0143(16) -0.0160(17)
C29 0.0523(15) 0.0607(19) 0.073(2) -0.0030(14) -0.0115(13) -0.0236(17)
C30 0.0505(14) 0.0503(16) 0.0462(14) 0.0018(12) -0.0036(11) -0.0071(12)

loop_
_atom_type_symbol
_atom_type_description
_atom_type_scat_dispersion_real
_atom_type_scat_dispersion_imag
_atom_type_scat_source
C C 0.0033 0.0016 'International Tables Vol C Tables 4.2.6.8 and 6.1.1.4'
H H 0.0000 0.0000 'International Tables Vol C Tables 4.2.6.8 and 6.1.1.4'
O O 0.0106 0.0060 'International Tables Vol C Tables 4.2.6.8 and 6.1.1.4'
S S 0.1246 0.1234 'International Tables Vol C Tables 4.2.6.8 and 6.1.1.4'

loop_
_geom_angle_atom_site_label_1
_geom_angle_atom_site_label_2
_geom_angle_atom_site_label_3
_geom_angle_site_symmetry_1
_geom_angle_site_symmetry_3
_geom_angle
_geom_angle_publ_flag
O4 S O3 . . 119.60(12) ?
O4 S O2 . . 109.22(10) ?
O3 S O2 . . 105.99(10) ?
O4 S C25 . . 110.79(11) ?
O3 S C25 . . 107.77(11) ?
O2 S C25 . . 101.95(10) ?
C1 O1 H1A . . 109.5 ?
C12 O2 S . . 124.34(13) ?
O1 C1 C6 . . 119.32(19) ?
O1 C1 C2 . . 118.01(19) ?
C6 C1 C2 . . 122.6(2) ?
C3 C2 C1 . . 115.2(2) ?
C3 C2 C17 . . 122.5(2) ?
C1 C2 C17 . . 122.2(2) ?
C4 C3 C2 . . 124.7(2) ?
C4 C3 H3B . . 117.7 ?
C2 C3 H3B . . 117.7 ?
C3 C4 C5 . . 118.6(2) ?
C3 C4 C13 . . 119.5(2) ?
C5 C4 C13 . . 121.9(2) ?
C4 C5 C6 . . 119.0(2) ?
C4 C5 C14 . . 120.5(2) ?
C6 C5 C14 . . 120.5(2) ?
C1 C6 C5 . . 119.66(19) ?
C1 C6 C7 . . 118.98(19) ?
C5 C6 C7 . . 120.87(19) ?
C12 C7 C8 . . 118.76(19) ?
C12 C7 C6 . . 122.01(19) ?
C8 C7 C6 . . 119.20(18) ?
C9 C8 C7 . . 119.73(19) ?
C9 C8 C15 . . 119.5(2) ?
C7 C8 C15 . . 120.8(2) ?
C10 C9 C8 . . 118.4(2) ?
C10 C9 C16 . . 119.3(2) ?
C8 C9 C16 . . 122.3(2) ?
C9 C10 C11 . . 124.8(2) ?
C9 C10 H10A . . 117.6 ?
C11 C10 H10A . . 117.6 ?
C10 C11 C12 . . 114.52(19) ?
C10 C11 C21 . . 120.42(19) ?
C12 C11 C21 . . 125.1(2) ?
C11 C12 C7 . . 123.7(2) ?
C11 C12 O2 . . 118.27(18) ?
C7 C12 O2 . . 117.67(18) ?
C4 C13 H13A . . 109.5 ?
C4 C13 H13B . . 109.5 ?
H13A C13 H13B . . 109.5 ?
C4 C13 H13C . . 109.5 ?
H13A C13 H13C . . 109.5 ?
H13B C13 H13C . . 109.5 ?
C5 C14 H14A . . 109.5 ?
C5 C14 H14B . . 109.5 ?
H14A C14 H14B . . 109.5 ?
C5 C14 H14C . . 109.5 ?
H14A C14 H14C . . 109.5 ?
H14B C14 H14C . . 109.5 ?
C8 C15 H15A . . 109.5 ?
C8 C15 H15B . . 109.5 ?
H15A C15 H15B . . 109.5 ?
C8 C15 H15C . . 109.5 ?
H15A C15 H15C . . 109.5 ?
H15B C15 H15C . . 109.5 ?
C9 C16 H16A . . 109.5 ?
C9 C16 H16B . . 109.5 ?
H16A C16 H16B . . 109.5 ?
C9 C16 H16C . . 109.5 ?
H16A C16 H16C . . 109.5 ?
H16B C16 H16C . . 109.5 ?
C20 C17 C2 . . 110.6(2) ?
C20 C17 C19 . . 107.8(2) ?
C2 C17 C19 . . 111.7(2) ?
C20 C17 C18 . . 109.8(2) ?
C2 C17 C18 . . 109.8(2) ?
C19 C17 C18 . . 107.1(2) ?
C17 C18 H18A . . 109.5 ?
C17 C18 H18B . . 109.5 ?
H18A C18 H18B . . 109.5 ?
C17 C18 H18C . . 109.5 ?
H18A C18 H18C . . 109.5 ?
H18B C18 H18C . . 109.5 ?
C17 C19 H19A . . 109.5 ?
C17 C19 H19B . . 109.5 ?
H19A C19 H19B . . 109.5 ?
C17 C19 H19C . . 109.5 ?
H19A C19 H19C . . 109.5 ?
H19B C19 H19C . . 109.5 ?
C17 C20 H20A . . 109.5 ?
C17 C20 H20B . . 109.5 ?
H20A C20 H20B . . 109.5 ?
C17 C20 H20C . . 109.5 ?
H20A C20 H20C . . 109.5 ?
H20B C20 H20C . . 109.5 ?
C22 C21 C23 . . 105.9(2) ?
C22 C21 C24 . . 110.9(2) ?
C23 C21 C24 . . 106.9(2) ?
C22 C21 C11 . . 109.74(18) ?
C23 C21 C11 . . 111.5(2) ?
C24 C21 C11 . . 111.68(19) ?
C21 C22 H22A . . 109.5 ?
C21 C22 H22B . . 109.5 ?
H22A C22 H22B . . 109.5 ?
C21 C22 H22C . . 109.5 ?
H22A C22 H22C . . 109.5 ?
H22B C22 H22C . . 109.5 ?
C21 C23 H23A . . 109.5 ?
C21 C23 H23B . . 109.5 ?
H23A C23 H23B . . 109.5 ?
C21 C23 H23C . . 109.5 ?
H23A C23 H23C . . 109.5 ?
H23B C23 H23C . . 109.5 ?
C21 C24 H24A . . 109.5 ?
C21 C24 H24B . . 109.5 ?
H24A C24 H24B . . 109.5 ?
C21 C24 H24C . . 109.5 ?
H24A C24 H24C . . 109.5 ?
H24B C24 H24C . . 109.5 ?
C30 C25 C26 . . 120.8(2) ?
C30 C25 S . . 120.40(19) ?
C26 C25 S . . 118.62(18) ?
C27 C26 C25 . . 119.3(2) ?
C27 C26 H26A . . 120.3 ?
C25 C26 H26A . . 120.3 ?
C28 C27 C26 . . 120.3(3) ?
C28 C27 H27A . . 119.9 ?
C26 C27 H27A . . 119.9 ?
C27 C28 C29 . . 120.2(3) ?
C27 C28 H28A . . 119.9 ?
C29 C28 H28A . . 119.9 ?
C28 C29 C30 . . 120.7(3) ?
C28 C29 H29A . . 119.6 ?
C30 C29 H29A . . 119.6 ?
C25 C30 C29 . . 118.6(3) ?
C25 C30 H30A . . 120.7 ?
C29 C30 H30A . . 120.7 ?

loop_
_geom_bond_atom_site_label_1
_geom_bond_atom_site_label_2
_geom_bond_site_symmetry_2
_geom_bond_distance
_geom_bond_publ_flag
S O4 . 1.4161(18) ?
S O3 . 1.4215(18) ?
S O2 . 1.5920(16) ?
S C25 . 1.748(2) ?
O1 C1 . 1.376(3) ?
O1 H1A . 0.8200 ?
O2 C12 . 1.422(3) ?
C1 C6 . 1.389(3) ?
C1 C2 . 1.398(3) ?
C2 C3 . 1.388(3) ?
C2 C17 . 1.532(3) ?
C3 C4 . 1.378(3) ?
C3 H3B . 0.9300 ?
C4 C5 . 1.397(3) ?
C4 C13 . 1.516(3) ?
C5 C6 . 1.407(3) ?
C5 C14 . 1.505(3) ?
C6 C7 . 1.497(3) ?
C7 C12 . 1.398(3) ?
C7 C8 . 1.399(3) ?
C8 C9 . 1.394(3) ?
C8 C15 . 1.517(3) ?
C9 C10 . 1.388(3) ?
C9 C16 . 1.506(3) ?
C10 C11 . 1.390(3) ?
C10 H10A . 0.9300 ?
C11 C12 . 1.394(3) ?
C11 C21 . 1.544(3) ?
C13 H13A . 0.9600 ?
C13 H13B . 0.9600 ?
C13 H13C . 0.9600 ?
C14 H14A . 0.9600 ?
C14 H14B . 0.9600 ?
C14 H14C . 0.9600 ?
C15 H15A . 0.9600 ?
C15 H15B . 0.9600 ?
C15 H15C . 0.9600 ?
C16 H16A . 0.9600 ?
C16 H16B . 0.9600 ?
C16 H16C . 0.9600 ?
C17 C20 . 1.526(4) ?
C17 C19 . 1.535(4) ?
C17 C18 . 1.538(4) ?
C18 H18A . 0.9600 ?
C18 H18B . 0.9600 ?
C18 H18C . 0.9600 ?
C19 H19A . 0.9600 ?
C19 H19B . 0.9600 ?
C19 H19C . 0.9600 ?
C20 H20A . 0.9600 ?
C20 H20B . 0.9600 ?
C20 H20C . 0.9600 ?
C21 C22 . 1.524(3) ?
C21 C23 . 1.532(3) ?
C21 C24 . 1.535(4) ?
C22 H22A . 0.9600 ?
C22 H22B . 0.9600 ?
C22 H22C . 0.9600 ?
C23 H23A . 0.9600 ?
C23 H23B . 0.9600 ?
C23 H23C . 0.9600 ?
C24 H24A . 0.9600 ?
C24 H24B . 0.9600 ?
C24 H24C . 0.9600 ?
C25 C30 . 1.362(3) ?
C25 C26 . 1.386(3) ?
C26 C27 . 1.371(4) ?
C26 H26A . 0.9300 ?
C27 C28 . 1.360(4) ?
C27 H27A . 0.9300 ?
C28 C29 . 1.362(4) ?
C28 H28A . 0.9300 ?
C29 C30 . 1.389(4) ?
C29 H29A . 0.9300 ?
C30 H30A . 0.9300 ?

loop_
_geom_hbond_atom_site_label_D
_geom_hbond_atom_site_label_H
_geom_hbond_atom_site_label_A
_geom_hbond_site_symmetry_A
_geom_hbond_distance_DH
_geom_hbond_distance_HA
_geom_hbond_distance_DA
_geom_hbond_angle_DHA
O1 H1A O4 . 0.82 2.37 3.107(2) 150

loop_
_cod_related_entry_id
_cod_related_entry_database
_cod_related_entry_code
1 ChemSpider 24742539
